data_1563824
loop_
_publ_author_name
'Schwarzer, Sandra'
'B\"ohme, Uwe'
'Fels, Sabine'
'G\"unther, Betty'
'Brendler, Erica'

_publ_section_title
;
 (S)-N-[(2-hydroxynaphthalen-1-yl)methylidene]valine -- A valuable ligand
 for the preparation of chiral complexes
;
_journal_name_full 'Inorganica Chimica Acta'
_journal_page_first 136
_journal_page_last 147
_journal_paper_doi 10.1016/j.ica.2018.08.011
_journal_volume 483
_journal_year 2018
_chemical_absolute_configuration ad
_chemical_formula_moiety 'C18 H21 Ge N O3'
_chemical_formula_sum 'C18 H21 Ge N O3'
_chemical_formula_weight 371.95
_chemical_melting_point 521
_space_group_crystal_system trigonal
_space_group_IT_number 145
_space_group_name_Hall 'P 32'
_space_group_name_H-M_alt 'P 32'
_atom_sites_solution_hydrogens geom
_cell_angle_alpha 90
_cell_angle_beta 90
_cell_angle_gamma 120
_cell_formula_units_Z 3
_cell_length_a 11.5388(5)
_cell_length_b 11.5388(5)
_cell_length_c 11.4295(5)
_cell_measurement_reflns_used 3897
_cell_measurement_temperature 153(2)
_cell_measurement_theta_max 29.58
_cell_measurement_theta_min 2.04
_cell_volume 1317.89(10)
_computing_cell_refinement 'STOE X-AREA'
_computing_data_collection 'STOE X-AREA'
_computing_data_reduction 'STOE X-RED'
_computing_molecular_graphics 'ORTEP3 (Farrugia, 1997)'
_computing_publication_material 'SHELXL-2014/7 (Sheldrick 2014)'
_computing_structure_refinement 'SHELXL-2014/7 (Sheldrick 2014)'
_computing_structure_solution 'SHELXS97 (Sheldrick, 2008)'
_diffrn_ambient_temperature 153(2)
_diffrn_detector 'image plate (34 cm diameter)'
_diffrn_detector_area_resol_mean 6.67
_diffrn_detector_type STOE
_diffrn_measured_fraction_theta_full 0.997
_diffrn_measured_fraction_theta_max 0.998
_diffrn_measurement_device '2-circle goniometer'
_diffrn_measurement_device_type 'STOE IPDS 2'
_diffrn_radiation_monochromator graphite
_diffrn_radiation_source 'fine-focus sealed tube'
_diffrn_radiation_type MoK\a
_diffrn_radiation_wavelength 0.71073
_diffrn_reflns_av_R_equivalents 0.0734
_diffrn_reflns_av_unetI/netI 0.0151
_diffrn_reflns_Laue_measured_fraction_full 0.997
_diffrn_reflns_Laue_measured_fraction_max 0.998
_diffrn_reflns_limit_h_max 7
_diffrn_reflns_limit_h_min -14
_diffrn_reflns_limit_k_max 14
_diffrn_reflns_limit_k_min 0
_diffrn_reflns_limit_l_max 13
_diffrn_reflns_limit_l_min -14
_diffrn_reflns_number 3897
_diffrn_reflns_point_group_measured_fraction_full 0.975
_diffrn_reflns_point_group_measured_fraction_max 0.970
_diffrn_reflns_theta_full 25.242
_diffrn_reflns_theta_max 27.491
_diffrn_reflns_theta_min 2.038
_exptl_absorpt_coefficient_mu 1.757
_exptl_absorpt_correction_T_max 0.8186
_exptl_absorpt_correction_T_min 0.7230
_exptl_absorpt_correction_type integration
_exptl_absorpt_process_details 'X-RED; Stoe, 2009'
_exptl_crystal_colour Colourless
_exptl_crystal_density_diffrn 1.406
_exptl_crystal_description Prism
_exptl_crystal_F_000 576
_exptl_crystal_size_max 0.550
_exptl_crystal_size_mid 0.300
_exptl_crystal_size_min 0.300
_refine_diff_density_max 0.323
_refine_diff_density_min -0.662
_refine_diff_density_rms 0.065
_refine_ls_abs_structure_details
;
 Classical Flack method preferred over Parsons because s.u. lower.
;
_refine_ls_abs_structure_Flack -0.004(14)
_refine_ls_extinction_coef .
_refine_ls_extinction_method none
_refine_ls_goodness_of_fit_ref 1.058
_refine_ls_hydrogen_treatment constr
_refine_ls_matrix_type full
_refine_ls_number_parameters 212
_refine_ls_number_reflns 3897
_refine_ls_number_restraints 1
_refine_ls_restrained_S_all 1.058
_refine_ls_R_factor_all 0.0331
_refine_ls_R_factor_gt 0.0306
_refine_ls_shift/su_max 0.000
_refine_ls_shift/su_mean 0.000
_refine_ls_structure_factor_coef Fsqd
_refine_ls_weighting_details 'w=1/[\s^2^(Fo^2^)+(0.0527P)^2^+0.7040P] where P=(Fo^2^+2Fc^2^)/3'
_refine_ls_weighting_scheme calc
_refine_ls_wR_factor_gt 0.0759
_refine_ls_wR_factor_ref 0.0782
_reflns_Friedel_coverage 0.944
_reflns_Friedel_fraction_full 0.953
_reflns_Friedel_fraction_max 0.942
_reflns_number_gt 3758
_reflns_number_total 3897
_reflns_threshold_expression 'I > 2\s(I)'
_cod_data_source_file k69F_13.cif
_cod_data_source_block k69F_13
_cod_original_cell_volume 1317.89(15)
_cod_database_code 1563824
_shelx_space_group_comment
;
The symmetry employed for this shelxl refinement is uniquely defined
by the following loop, which should always be used as a source of
symmetry information in preference to the above space-group names.
They are only intended as comments.
;
_shelx_estimated_absorpt_t_min 0.445
_shelx_estimated_absorpt_t_max 0.621

loop_
_space_group_symop_operation_xyz
'x, y, z'
'-y, x-y, z+2/3'
'-x+y, -x, z+1/3'

loop_
_atom_site_label
_atom_site_type_symbol
_atom_site_fract_x
_atom_site_fract_y
_atom_site_fract_z
_atom_site_U_iso_or_equiv
_atom_site_adp_type
_atom_site_occupancy
_atom_site_site_symmetry_order
_atom_site_calc_flag
_atom_site_refinement_flags_posn
_atom_site_refinement_flags_adp
_atom_site_refinement_flags_occupancy
_atom_site_disorder_assembly
_atom_site_disorder_group
Ge1 Ge 0.21916(4) 0.26676(3) 0.01163(4) 0.01657(11) Uani 1 1 d . . . . .
O1 O 0.0756(3) 0.0973(3) 0.0740(3) 0.0213(6) Uani 1 1 d . . . . .
O2 O 0.3772(3) 0.4535(3) -0.0028(3) 0.0240(6) Uani 1 1 d . . . . .
O3 O 0.5047(3) 0.6451(3) 0.0913(3) 0.0302(7) Uani 1 1 d . . . . .
N1 N 0.1982(3) 0.3475(3) 0.1528(3) 0.0153(6) Uani 1 1 d . . . . .
C1 C -0.0359(4) 0.1853(3) 0.1881(3) 0.0153(7) Uani 1 1 d . . . . .
C2 C -0.0301(4) 0.0802(4) 0.1311(3) 0.0172(8) Uani 1 1 d . . . . .
C3 C -0.1416(4) -0.0532(4) 0.1400(4) 0.0239(9) Uani 1 1 d . . . . .
H3 H -0.1366 -0.1252 0.1048 0.029 Uiso 1 1 calc R U . . .
C4 C -0.2539(5) -0.0776(4) 0.1982(4) 0.0270(9) Uani 1 1 d . . . . .
H4 H -0.3258 -0.1672 0.2040 0.032 Uiso 1 1 calc R U . . .
C5 C -0.3880(5) 0.0011(5) 0.3069(5) 0.0351(11) Uani 1 1 d . . . . .
H5 H -0.4605 -0.0882 0.3112 0.042 Uiso 1 1 calc R U . . .
C6 C -0.4013(5) 0.1025(6) 0.3549(5) 0.0414(13) Uani 1 1 d . . . . .
H6 H -0.4828 0.0836 0.3916 0.050 Uiso 1 1 calc R U . . .
C7 C -0.2945(5) 0.2341(6) 0.3497(5) 0.0368(12) Uani 1 1 d . . . . .
H7 H -0.3040 0.3043 0.3830 0.044 Uiso 1 1 calc R U . . .
C8 C -0.1749(4) 0.2635(5) 0.2965(4) 0.0259(9) Uani 1 1 d . . . . .
H8 H -0.1036 0.3536 0.2937 0.031 Uiso 1 1 calc R U . . .
C9 C -0.1579(4) 0.1609(4) 0.2464(4) 0.0192(8) Uani 1 1 d . . . . .
C10 C -0.2676(4) 0.0274(4) 0.2511(4) 0.0244(9) Uani 1 1 d . . . . .
C11 C 0.0839(4) 0.3091(4) 0.2059(3) 0.0150(7) Uani 1 1 d . . . . .
H11 H 0.0809 0.3692 0.2610 0.018 Uiso 1 1 calc R U . . .
C12 C 0.3147(4) 0.4742(3) 0.1916(3) 0.0163(7) Uani 1 1 d . . . . .
H12 H 0.2830 0.5377 0.2130 0.020 Uiso 1 1 calc R U . . .
C13 C 0.4087(4) 0.5317(4) 0.0874(4) 0.0196(8) Uani 1 1 d . . . . .
C14 C 0.3794(4) 0.4516(4) 0.3002(4) 0.0233(9) Uani 1 1 d . . . . .
H14 H 0.3059 0.4038 0.3585 0.028 Uiso 1 1 calc R U . . .
C15 C 0.4385(6) 0.3627(6) 0.2781(5) 0.0395(12) Uani 1 1 d . . . . .
H15A H 0.5080 0.4031 0.2179 0.059 Uiso 1 1 calc R U . . .
H15B H 0.3680 0.2746 0.2515 0.059 Uiso 1 1 calc R U . . .
H15C H 0.4780 0.3526 0.3507 0.059 Uiso 1 1 calc R U . . .
C16 C 0.4809(6) 0.5837(5) 0.3571(5) 0.0393(14) Uani 1 1 d . . . . .
H16A H 0.5095 0.5656 0.4323 0.059 Uiso 1 1 calc R U . . .
H16B H 0.4396 0.6390 0.3699 0.059 Uiso 1 1 calc R U . . .
H16C H 0.5587 0.6312 0.3056 0.059 Uiso 1 1 calc R U . . .
C17 C 0.3328(5) 0.1900(5) -0.0086(5) 0.0315(10) Uani 1 1 d . . . . .
H17A H 0.3940 0.2144 0.0581 0.047 Uiso 1 1 calc R U . . .
H17B H 0.3845 0.2243 -0.0809 0.047 Uiso 1 1 calc R U . . .
H17C H 0.2775 0.0924 -0.0132 0.047 Uiso 1 1 calc R U . . .
C18 C 0.1184(5) 0.2839(5) -0.1152(4) 0.0283(9) Uani 1 1 d . . . . .
H18A H 0.1792 0.3566 -0.1672 0.042 Uiso 1 1 calc R U . . .
H18B H 0.0515 0.3039 -0.0835 0.042 Uiso 1 1 calc R U . . .
H18C H 0.0734 0.1999 -0.1593 0.042 Uiso 1 1 calc R U . . .

loop_
_atom_site_aniso_label
_atom_site_aniso_U_11
_atom_site_aniso_U_22
_atom_site_aniso_U_33
_atom_site_aniso_U_23
_atom_site_aniso_U_13
_atom_site_aniso_U_12
Ge1 0.0217(2) 0.01443(19) 0.01279(17) -0.00230(15) -0.00062(15) 0.00841(17)
O1 0.0271(15) 0.0136(12) 0.0219(15) -0.0019(11) -0.0024(11) 0.0091(11)
O2 0.0251(15) 0.0203(14) 0.0177(15) -0.0007(11) 0.0063(11) 0.0046(12)
O3 0.0279(16) 0.0177(14) 0.0241(17) 0.0028(12) 0.0083(12) -0.0043(12)
N1 0.0137(15) 0.0091(13) 0.0157(16) -0.0004(11) -0.0004(11) 0.0003(12)
C1 0.0146(16) 0.0110(16) 0.0149(18) 0.0010(13) -0.0031(13) 0.0024(13)
C2 0.0194(18) 0.0117(17) 0.0148(19) -0.0003(13) -0.0064(14) 0.0036(14)
C3 0.028(2) 0.0111(16) 0.024(2) -0.0014(14) -0.0120(16) 0.0031(16)
C4 0.023(2) 0.0180(19) 0.023(3) 0.0062(16) -0.0101(16) -0.0021(16)
C5 0.018(2) 0.038(3) 0.031(3) 0.012(2) 0.0002(18) 0.0004(18)
C6 0.022(2) 0.059(3) 0.034(3) 0.005(2) 0.0059(19) 0.014(2)
C7 0.024(2) 0.048(3) 0.035(3) -0.001(2) 0.007(2) 0.015(2)
C8 0.0198(19) 0.029(2) 0.024(2) -0.0016(16) 0.0005(15) 0.0086(17)
C9 0.0145(17) 0.0198(18) 0.0154(19) 0.0041(14) -0.0021(14) 0.0027(15)
C10 0.0164(18) 0.024(2) 0.018(2) 0.0064(15) -0.0064(15) -0.0008(16)
C11 0.0180(17) 0.0123(15) 0.0121(17) -0.0006(12) 0.0000(13) 0.0056(14)
C12 0.0161(17) 0.0084(15) 0.0149(19) -0.0025(12) 0.0013(13) -0.0010(13)
C13 0.0195(18) 0.0155(17) 0.019(2) 0.0013(14) 0.0009(14) 0.0053(14)
C14 0.0181(18) 0.0218(19) 0.015(2) 0.0020(14) -0.0025(14) -0.0010(15)
C15 0.044(3) 0.047(3) 0.032(3) 0.004(2) -0.007(2) 0.026(2)
C16 0.036(3) 0.025(3) 0.026(3) -0.0028(19) -0.011(2) -0.008(2)
C17 0.036(2) 0.033(2) 0.032(3) -0.0042(19) 0.0020(19) 0.022(2)
C18 0.038(2) 0.028(2) 0.017(2) -0.0027(16) -0.0090(17) 0.016(2)

loop_
_atom_type_symbol
_atom_type_description
_atom_type_scat_dispersion_real
_atom_type_scat_dispersion_imag
_atom_type_scat_source
C C 0.0033 0.0016 'International Tables Vol C Tables 4.2.6.8 and 6.1.1.4'
H H 0.0000 0.0000 'International Tables Vol C Tables 4.2.6.8 and 6.1.1.4'
N N 0.0061 0.0033 'International Tables Vol C Tables 4.2.6.8 and 6.1.1.4'
O O 0.0106 0.0060 'International Tables Vol C Tables 4.2.6.8 and 6.1.1.4'
Ge Ge 0.1547 1.8001 'International Tables Vol C Tables 4.2.6.8 and 6.1.1.4'

loop_
_exptl_crystal_face_index_h
_exptl_crystal_face_index_k
_exptl_crystal_face_index_l
_exptl_crystal_face_perp_dist
-1 -8 -1 0.0550
-1 1 0 0.0560
1 0 0 0.0860
0 0 1 0.0820
2 -3 -7 0.1590
1 4 0 0.0860
1 -1 0 0.0820
-1 0 0 0.0630

loop_
_geom_angle_atom_site_label_1
_geom_angle_atom_site_label_2
_geom_angle_atom_site_label_3
_geom_angle
_geom_angle_site_symmetry_1
_geom_angle_site_symmetry_3
C17 Ge1 C18 122.7(2) . .
C17 Ge1 N1 126.70(19) . .
C18 Ge1 N1 110.48(18) . .
C17 Ge1 O1 90.89(18) . .
C18 Ge1 O1 97.07(17) . .
N1 Ge1 O1 86.00(12) . .
C17 Ge1 O2 91.23(18) . .
C18 Ge1 O2 95.66(18) . .
N1 Ge1 O2 79.51(13) . .
O1 Ge1 O2 163.35(13) . .
C2 O1 Ge1 126.3(2) . .
C13 O2 Ge1 117.9(3) . .
C11 N1 C12 117.4(3) . .
C11 N1 Ge1 124.7(3) . .
C12 N1 Ge1 117.1(2) . .
C2 C1 C11 119.4(3) . .
C2 C1 C9 120.3(3) . .
C11 C1 C9 119.4(3) . .
O1 C2 C1 122.9(3) . .
O1 C2 C3 117.8(4) . .
C1 C2 C3 119.2(4) . .
C4 C3 C2 120.7(4) . .
C4 C3 H3 119.7 . .
C2 C3 H3 119.7 . .
C3 C4 C10 122.0(4) . .
C3 C4 H4 119.0 . .
C10 C4 H4 119.0 . .
C6 C5 C10 121.0(4) . .
C6 C5 H5 119.5 . .
C10 C5 H5 119.5 . .
C5 C6 C7 119.7(5) . .
C5 C6 H6 120.1 . .
C7 C6 H6 120.1 . .
C8 C7 C6 120.9(5) . .
C8 C7 H7 119.5 . .
C6 C7 H7 119.5 . .
C7 C8 C9 120.7(4) . .
C7 C8 H8 119.7 . .
C9 C8 H8 119.7 . .
C8 C9 C10 118.0(4) . .
C8 C9 C1 123.3(4) . .
C10 C9 C1 118.6(4) . .
C5 C10 C9 119.6(5) . .
C5 C10 C4 121.4(4) . .
C9 C10 C4 119.0(4) . .
N1 C11 C1 125.6(3) . .
N1 C11 H11 117.2 . .
C1 C11 H11 117.2 . .
N1 C12 C13 107.2(3) . .
N1 C12 C14 110.7(3) . .
C13 C12 C14 113.9(3) . .
N1 C12 H12 108.3 . .
C13 C12 H12 108.3 . .
C14 C12 H12 108.3 . .
O3 C13 O2 124.3(4) . .
O3 C13 C12 120.4(4) . .
O2 C13 C12 115.3(3) . .
C15 C14 C16 111.5(4) . .
C15 C14 C12 113.8(4) . .
C16 C14 C12 111.8(4) . .
C15 C14 H14 106.4 . .
C16 C14 H14 106.4 . .
C12 C14 H14 106.4 . .
C14 C15 H15A 109.5 . .
C14 C15 H15B 109.5 . .
H15A C15 H15B 109.5 . .
C14 C15 H15C 109.5 . .
H15A C15 H15C 109.5 . .
H15B C15 H15C 109.5 . .
C14 C16 H16A 109.5 . .
C14 C16 H16B 109.5 . .
H16A C16 H16B 109.5 . .
C14 C16 H16C 109.5 . .
H16A C16 H16C 109.5 . .
H16B C16 H16C 109.5 . .
Ge1 C17 H17A 109.5 . .
Ge1 C17 H17B 109.5 . .
H17A C17 H17B 109.5 . .
Ge1 C17 H17C 109.5 . .
H17A C17 H17C 109.5 . .
H17B C17 H17C 109.5 . .
Ge1 C18 H18A 109.5 . .
Ge1 C18 H18B 109.5 . .
H18A C18 H18B 109.5 . .
Ge1 C18 H18C 109.5 . .
H18A C18 H18C 109.5 . .
H18B C18 H18C 109.5 . .

loop_
_geom_bond_atom_site_label_1
_geom_bond_atom_site_label_2
_geom_bond_distance
_geom_bond_site_symmetry_2
Ge1 C17 1.928(5) .
Ge1 C18 1.929(4) .
Ge1 N1 1.938(3) .
Ge1 O1 1.958(3) .
Ge1 O2 2.017(3) .
O1 C2 1.308(5) .
O2 C13 1.297(5) .
O3 C13 1.221(5) .
N1 C11 1.311(5) .
N1 C12 1.475(4) .
C1 C2 1.408(5) .
C1 C11 1.420(5) .
C1 C9 1.452(5) .
C2 C3 1.433(5) .
C3 C4 1.355(7) .
C3 H3 0.9500 .
C4 C10 1.432(7) .
C4 H4 0.9500 .
C5 C6 1.369(9) .
C5 C10 1.417(7) .
C5 H5 0.9500 .
C6 C7 1.399(8) .
C6 H6 0.9500 .
C7 C8 1.385(6) .
C7 H7 0.9500 .
C8 C9 1.415(6) .
C8 H8 0.9500 .
C9 C10 1.424(5) .
C11 H11 0.9500 .
C12 C13 1.521(5) .
C12 C14 1.535(6) .
C12 H12 1.0000 .
C14 C15 1.511(7) .
C14 C16 1.527(6) .
C14 H14 1.0000 .
C15 H15A 0.9800 .
C15 H15B 0.9800 .
C15 H15C 0.9800 .
C16 H16A 0.9800 .
C16 H16B 0.9800 .
C16 H16C 0.9800 .
C17 H17A 0.9800 .
C17 H17B 0.9800 .
C17 H17C 0.9800 .
C18 H18A 0.9800 .
C18 H18B 0.9800 .
C18 H18C 0.9800 .

loop_
_geom_hbond_atom_site_label_D
_geom_hbond_atom_site_label_H
_geom_hbond_atom_site_label_A
_geom_hbond_distance_DH
_geom_hbond_distance_HA
_geom_hbond_distance_DA
_geom_hbond_angle_DHA
_geom_hbond_site_symmetry_A
C11 H11 O3 0.95 2.26 3.145(5) 155.5 3_565

loop_
_geom_torsion_atom_site_label_1
_geom_torsion_atom_site_label_2
_geom_torsion_atom_site_label_3
_geom_torsion_atom_site_label_4
_geom_torsion
_geom_torsion_site_symmetry_1
_geom_torsion_site_symmetry_2
_geom_torsion_site_symmetry_3
_geom_torsion_site_symmetry_4
Ge1 O1 C2 C1 -20.8(5) . . . .
Ge1 O1 C2 C3 162.2(3) . . . .
C11 C1 C2 O1 -13.3(6) . . . .
C9 C1 C2 O1 177.7(3) . . . .
C11 C1 C2 C3 163.6(4) . . . .
C9 C1 C2 C3 -5.4(6) . . . .
O1 C2 C3 C4 179.9(4) . . . .
C1 C2 C3 C4 2.9(6) . . . .
C2 C3 C4 C10 1.1(6) . . . .
C10 C5 C6 C7 -0.5(8) . . . .
C5 C6 C7 C8 0.0(9) . . . .
C6 C7 C8 C9 -0.1(8) . . . .
C7 C8 C9 C10 0.7(7) . . . .
C7 C8 C9 C1 179.1(4) . . . .
C2 C1 C9 C8 -174.3(4) . . . .
C11 C1 C9 C8 16.6(6) . . . .
C2 C1 C9 C10 4.0(6) . . . .
C11 C1 C9 C10 -165.0(4) . . . .
C6 C5 C10 C9 1.1(7) . . . .
C6 C5 C10 C4 -178.5(5) . . . .
C8 C9 C10 C5 -1.2(6) . . . .
C1 C9 C10 C5 -179.6(4) . . . .
C8 C9 C10 C4 178.4(4) . . . .
C1 C9 C10 C4 -0.1(6) . . . .
C3 C4 C10 C5 177.0(4) . . . .
C3 C4 C10 C9 -2.5(6) . . . .
C12 N1 C11 C1 -174.2(3) . . . .
Ge1 N1 C11 C1 16.4(6) . . . .
C2 C1 C11 N1 15.7(6) . . . .
C9 C1 C11 N1 -175.2(4) . . . .
C11 N1 C12 C13 -152.2(3) . . . .
Ge1 N1 C12 C13 17.9(4) . . . .
C11 N1 C12 C14 82.9(4) . . . .
Ge1 N1 C12 C14 -106.9(3) . . . .
Ge1 O2 C13 O3 177.3(4) . . . .
Ge1 O2 C13 C12 -3.9(5) . . . .
N1 C12 C13 O3 170.3(4) . . . .
C14 C12 C13 O3 -66.8(5) . . . .
N1 C12 C13 O2 -8.5(5) . . . .
C14 C12 C13 O2 114.4(4) . . . .
N1 C12 C14 C15 64.5(5) . . . .
C13 C12 C14 C15 -56.4(5) . . . .
N1 C12 C14 C16 -168.1(4) . . . .
C13 C12 C14 C16 71.0(5) . . . .
